data_7028533
loop_
_publ_author_name
'Ma, Zhen'
'Wei, Lijuan'
'Alegria, Elisabete C. B. A.'
'Martins, Lu\'isa M D R S'
'Guedes da Silva, M F\'atima C'
'Pombeiro, Armando J. L.'

_publ_section_title
;
 Synthesis and characterization of copper(ii) 4'-phenyl-terpyridine
 compounds and catalytic application for aerobic oxidation of benzylic
 alcohols.
;
_journal_issue 10
_journal_name_full 'Dalton transactions (Cambridge, England : 2003)'
_journal_page_first 4048
_journal_page_last 4058
_journal_paper_doi 10.1039/c3dt53054j
_journal_volume 43
_journal_year 2014
_chemical_formula_moiety 'C21 H15 Cl2 Cu N3'
_chemical_formula_sum 'C21 H15 Cl2 Cu N3'
_chemical_formula_weight 443.80
_chemical_name_systematic
;
 ?
;
_space_group_crystal_system triclinic
_space_group_IT_number 2
_space_group_name_Hall '-P 1'
_space_group_name_H-M_alt 'P -1'
_symmetry_space_group_name_Hall '-P 1'
_symmetry_space_group_name_H-M 'P -1'
_atom_sites_solution_hydrogens geom
_audit_creation_method SHELXL-2013
_cell_angle_alpha 102.603(2)
_cell_angle_beta 93.497(3)
_cell_angle_gamma 104.137(2)
_cell_formula_units_Z 4
_cell_length_a 9.7921(8)
_cell_length_b 13.3622(5)
_cell_length_c 15.6530(3)
_cell_measurement_reflns_used 3226
_cell_measurement_temperature 150(2)
_cell_measurement_theta_max 29.30
_cell_measurement_theta_min 2.33
_cell_volume 1924.03(18)
_computing_structure_refinement 'SHELXL-2013 (Sheldrick, 2013)'
_diffrn_ambient_temperature 150(2)
_diffrn_measured_fraction_theta_full 0.899
_diffrn_measured_fraction_theta_max 0.998
_diffrn_radiation_type MoK\a
_diffrn_radiation_wavelength 0.71073
_diffrn_reflns_av_R_equivalents 0.0350
_diffrn_reflns_av_unetI/netI 0.0318
_diffrn_reflns_Laue_measured_fraction_full 0.899
_diffrn_reflns_Laue_measured_fraction_max 0.998
_diffrn_reflns_limit_h_max 11
_diffrn_reflns_limit_h_min -11
_diffrn_reflns_limit_k_max 16
_diffrn_reflns_limit_k_min -16
_diffrn_reflns_limit_l_max 18
_diffrn_reflns_limit_l_min -18
_diffrn_reflns_number 27787
_diffrn_reflns_point_group_measured_fraction_full 0.899
_diffrn_reflns_point_group_measured_fraction_max 0.998
_diffrn_reflns_theta_full 26.300
_diffrn_reflns_theta_max 25.349
_diffrn_reflns_theta_min 2.627
_exptl_absorpt_coefficient_mu 1.423
_exptl_absorpt_correction_T_max 0.7737
_exptl_absorpt_correction_T_min 0.6748
_exptl_absorpt_correction_type multi-scan
_exptl_absorpt_process_details sadabs
_exptl_crystal_colour blue
_exptl_crystal_density_diffrn 1.532
_exptl_crystal_description prism
_exptl_crystal_F_000 900
_exptl_crystal_size_max 0.300
_exptl_crystal_size_mid 0.200
_exptl_crystal_size_min 0.190
_platon_squeeze_details
;
;
_refine_diff_density_max 1.749
_refine_diff_density_min -0.451
_refine_diff_density_rms 0.065
_refine_ls_extinction_method none
_refine_ls_goodness_of_fit_ref 1.059
_refine_ls_hydrogen_treatment constr
_refine_ls_matrix_type full
_refine_ls_number_parameters 487
_refine_ls_number_reflns 7025
_refine_ls_number_restraints 0
_refine_ls_restrained_S_all 1.059
_refine_ls_R_factor_all 0.0407
_refine_ls_R_factor_gt 0.0324
_refine_ls_shift/su_max 0.009
_refine_ls_shift/su_mean 0.001
_refine_ls_structure_factor_coef Fsqd
_refine_ls_weighting_details 'w=1/[\s^2^(Fo^2^)+(0.0451P)^2^+0.8159P] where P=(Fo^2^+2Fc^2^)/3'
_refine_ls_weighting_scheme calc
_refine_ls_wR_factor_gt 0.0821
_refine_ls_wR_factor_ref 0.0856
_reflns_Friedel_coverage 0.000
_reflns_number_gt 5845
_reflns_number_total 7025
_reflns_threshold_expression 'I > 2\s(I)'
_cod_data_source_file c3dt53054j.txt
_cod_data_source_block Compound3
_cod_depositor_comments
;

2018-03-14
Z value and formula fixed to values more according to usual
chemical conventions.                 miguel
;
_cod_original_formula_sum 'C84 H60 Cl8 Cu4 N12'
_cod_original_formula_weight 1775.20
_cod_original_formula_moiety 'C42 H30 Cl4 Cu2 N6, 2(C21 H15 Cl2 Cu N3)'
_cod_original_formula_units_Z 1
_cod_database_code 7028533
_shelx_space_group_comment
;
The symmetry employed for this shelxl refinement is uniquely defined
by the following loop, which should always be used as a source of
symmetry information in preference to the above space-group names.
They are only intended as comments.
;
_shelx_estimated_absorpt_t_min 0.675
_shelx_estimated_absorpt_t_max 0.774
_shelxl_version_number 2013-4

loop_
_space_group_symop_operation_xyz
'x, y, z'
'-x, -y, -z'

loop_
_atom_site_label
_atom_site_type_symbol
_atom_site_fract_x
_atom_site_fract_y
_atom_site_fract_z
_atom_site_U_iso_or_equiv
_atom_site_adp_type
_atom_site_occupancy
_atom_site_site_symmetry_order
_atom_site_calc_flag
_atom_site_refinement_flags_posn
_atom_site_refinement_flags_adp
Cu1 Cu -0.06672(3) 0.26491(2) 0.51092(2) 0.01823(9) Uani 1 1 d . .
Cu2 Cu 0.62201(4) 0.56655(3) 0.91815(2) 0.02844(10) Uani 1 1 d . .
Cl2 Cl -0.28053(6) 0.15439(5) 0.54939(4) 0.02384(14) Uani 1 1 d . .
Cl1 Cl -0.14601(7) 0.36177(5) 0.42831(4) 0.02403(14) Uani 1 1 d . .
Cl4 Cl 0.65090(7) 0.61032(6) 1.06549(4) 0.03130(16) Uani 1 1 d . .
N5 N 0.5514(2) 0.50221(16) 0.79496(13) 0.0203(4) Uani 1 1 d . .
N2 N 0.0773(2) 0.21862(16) 0.57290(13) 0.0185(4) Uani 1 1 d . .
C14 C -0.0576(3) 0.5228(2) 0.73375(17) 0.0232(6) Uani 1 1 d . .
H14 H -0.1013 0.5795 0.7477 0.028 Uiso 1 1 calc R U
N1 N -0.0226(2) 0.15492(16) 0.41122(13) 0.0198(4) Uani 1 1 d . .
N3 N -0.0261(2) 0.37426(16) 0.62868(13) 0.0184(4) Uani 1 1 d . .
C27 C 0.4645(3) 0.54396(19) 0.75364(16) 0.0187(5) Uani 1 1 d . .
C6 C 0.1256(2) 0.13897(19) 0.53048(16) 0.0192(5) Uani 1 1 d . .
C9 C 0.2142(3) 0.2289(2) 0.70576(17) 0.0222(5) Uani 1 1 d . .
H9 H 0.2439 0.2616 0.7665 0.027 Uiso 1 1 calc R U
N4 N 0.4889(2) 0.65602(17) 0.89696(14) 0.0255(5) Uani 1 1 d . .
N6 N 0.7148(2) 0.44404(17) 0.89499(14) 0.0242(5) Uani 1 1 d . .
C10 C 0.1208(2) 0.26519(19) 0.65814(16) 0.0188(5) Uani 1 1 d . .
C37 C 0.4098(3) 0.36844(18) 0.52337(16) 0.0187(5) Uani 1 1 d . .
C7 C 0.2201(3) 0.09902(19) 0.57379(17) 0.0211(5) Uani 1 1 d . .
H7 H 0.2540 0.0422 0.5429 0.025 Uiso 1 1 calc R U
C11 C 0.0628(2) 0.35703(19) 0.69045(16) 0.0184(5) Uani 1 1 d . .
C5 C 0.0707(2) 0.10344(19) 0.43555(16) 0.0195(5) Uani 1 1 d . .
C13 C 0.0340(3) 0.5057(2) 0.79608(17) 0.0251(6) Uani 1 1 d . .
H13 H 0.0551 0.5513 0.8537 0.030 Uiso 1 1 calc R U
C29 C 0.4576(2) 0.41457(19) 0.61825(16) 0.0180(5) Uani 1 1 d . .
C24 C 0.3073(3) 0.7690(2) 0.85054(18) 0.0323(7) Uani 1 1 d . .
H24 H 0.2442 0.8077 0.8348 0.039 Uiso 1 1 calc R U
C31 C 0.5902(3) 0.41634(19) 0.75318(16) 0.0194(5) Uani 1 1 d . .
C8 C 0.2647(3) 0.14343(19) 0.66334(16) 0.0202(5) Uani 1 1 d . .
C30 C 0.5457(2) 0.37090(19) 0.66484(16) 0.0195(5) Uani 1 1 d . .
H30 H 0.5744 0.3106 0.6358 0.023 Uiso 1 1 calc R U
C38 C 0.2885(3) 0.38605(19) 0.48258(16) 0.0208(5) Uani 1 1 d . .
H38 H 0.2373 0.4294 0.5160 0.025 Uiso 1 1 calc R U
C28 C 0.4158(3) 0.50236(19) 0.66469(16) 0.0200(5) Uani 1 1 d . .
H28 H 0.3548 0.5331 0.6355 0.024 Uiso 1 1 calc R U
C15 C -0.0845(3) 0.4553(2) 0.65040(17) 0.0214(5) Uani 1 1 d . .
H15 H -0.1468 0.4671 0.6070 0.026 Uiso 1 1 calc R U
C26 C 0.4278(3) 0.63429(19) 0.81296(16) 0.0208(5) Uani 1 1 d . .
C40 C 0.3182(3) 0.2789(2) 0.34371(17) 0.0266(6) Uani 1 1 d . .
H40 H 0.2871 0.2483 0.2828 0.032 Uiso 1 1 calc R U
C39 C 0.2437(3) 0.34049(19) 0.39404(16) 0.0226(6) Uani 1 1 d . .
H39 H 0.1607 0.3517 0.3674 0.027 Uiso 1 1 calc R U
C1 C -0.0731(3) 0.1334(2) 0.32640(17) 0.0259(6) Uani 1 1 d . .
H1 H -0.1394 0.1689 0.3093 0.031 Uiso 1 1 calc R U
C2 C -0.0324(3) 0.0611(2) 0.26258(18) 0.0298(6) Uani 1 1 d . .
H2 H -0.0683 0.0484 0.2023 0.036 Uiso 1 1 calc R U
C32 C 0.6821(3) 0.3804(2) 0.81233(16) 0.0208(5) Uani 1 1 d . .
C22 C 0.4605(3) 0.7338(2) 0.95670(18) 0.0326(7) Uani 1 1 d . .
H22 H 0.5044 0.7501 1.0157 0.039 Uiso 1 1 calc R U
C12 C 0.0949(3) 0.4221(2) 0.77440(17) 0.0234(6) Uani 1 1 d . .
H12 H 0.1582 0.4095 0.8168 0.028 Uiso 1 1 calc R U
C17 C 0.4569(3) 0.0515(2) 0.6684(2) 0.0289(6) Uani 1 1 d . .
H17 H 0.4626 0.0492 0.6077 0.035 Uiso 1 1 calc R U
C34 C 0.8221(3) 0.2697(2) 0.84800(18) 0.0297(6) Uani 1 1 d . .
H34 H 0.8582 0.2092 0.8323 0.036 Uiso 1 1 calc R U
C16 C 0.3615(3) 0.09987(19) 0.71222(18) 0.0233(6) Uani 1 1 d . .
C33 C 0.7331(3) 0.2923(2) 0.78695(17) 0.0244(6) Uani 1 1 d . .
H33 H 0.7077 0.2481 0.7289 0.029 Uiso 1 1 calc R U
C4 C 0.1123(3) 0.0272(2) 0.37558(17) 0.0241(6) Uani 1 1 d . .
H4 H 0.1744 -0.0104 0.3944 0.029 Uiso 1 1 calc R U
C3 C 0.0611(3) 0.0074(2) 0.28745(18) 0.0296(6) Uani 1 1 d . .
H3 H 0.0901 -0.0428 0.2444 0.036 Uiso 1 1 calc R U
C25 C 0.3373(3) 0.6892(2) 0.78752(17) 0.0261(6) Uani 1 1 d . .
H25 H 0.2960 0.6729 0.7280 0.031 Uiso 1 1 calc R U
C35 C 0.8582(3) 0.3353(2) 0.93161(18) 0.0316(6) Uani 1 1 d . .
H35 H 0.9209 0.3217 0.9738 0.038 Uiso 1 1 calc R U
C41 C 0.4386(3) 0.2623(2) 0.38294(17) 0.0263(6) Uani 1 1 d . .
H41 H 0.4908 0.2207 0.3485 0.032 Uiso 1 1 calc R U
C18 C 0.5429(3) 0.0072(2) 0.7125(2) 0.0386(7) Uani 1 1 d . .
H18 H 0.6087 -0.0246 0.6822 0.046 Uiso 1 1 calc R U
C19 C 0.5347(3) 0.0083(2) 0.8001(2) 0.0439(8) Uani 1 1 d . .
H19 H 0.5935 -0.0234 0.8301 0.053 Uiso 1 1 calc R U
C42 C 0.4835(3) 0.3056(2) 0.47165(16) 0.0225(5) Uani 1 1 d . .
H42 H 0.5656 0.2926 0.4978 0.027 Uiso 1 1 calc R U
C23 C 0.3696(3) 0.7913(2) 0.93570(19) 0.0366(7) Uani 1 1 d . .
H23 H 0.3503 0.8457 0.9797 0.044 Uiso 1 1 calc R U
C36 C 0.8016(3) 0.4211(2) 0.95273(17) 0.0302(6) Uani 1 1 d . .
H36 H 0.8251 0.4657 1.0107 0.036 Uiso 1 1 calc R U
C20 C 0.4400(3) 0.0562(2) 0.8443(2) 0.0390(8) Uani 1 1 d . .
H20 H 0.4334 0.0567 0.9047 0.047 Uiso 1 1 calc R U
C21 C 0.3549(3) 0.1032(2) 0.80118(18) 0.0294(6) Uani 1 1 d . .
H21 H 0.2922 0.1376 0.8323 0.035 Uiso 1 1 calc R U
Cl3 Cl 0.85061(9) 0.70877(6) 0.89553(5) 0.0445(2) Uani 1 1 d . .

loop_
_atom_site_aniso_label
_atom_site_aniso_U_11
_atom_site_aniso_U_22
_atom_site_aniso_U_33
_atom_site_aniso_U_23
_atom_site_aniso_U_13
_atom_site_aniso_U_12
Cu1 0.01952(16) 0.02036(16) 0.01625(16) 0.00369(12) 0.00044(12) 0.00903(12)
Cu2 0.0390(2) 0.0344(2) 0.01525(17) -0.00035(14) -0.00388(14) 0.02311(16)
Cl2 0.0228(3) 0.0225(3) 0.0278(3) 0.0067(3) 0.0059(3) 0.0077(2)
Cl1 0.0287(3) 0.0268(3) 0.0199(3) 0.0079(2) 0.0000(2) 0.0121(3)
Cl4 0.0409(4) 0.0390(4) 0.0158(3) 0.0008(3) -0.0036(3) 0.0208(3)
N5 0.0226(11) 0.0229(11) 0.0162(11) 0.0041(8) 0.0014(8) 0.0085(9)
N2 0.0182(11) 0.0188(10) 0.0189(11) 0.0044(8) 0.0032(8) 0.0056(8)
C14 0.0283(14) 0.0220(13) 0.0225(14) 0.0059(10) 0.0040(11) 0.0118(11)
N1 0.0189(11) 0.0194(10) 0.0202(11) 0.0037(8) 0.0018(8) 0.0047(8)
N3 0.0184(11) 0.0204(11) 0.0179(11) 0.0059(8) 0.0021(8) 0.0071(8)
C27 0.0192(13) 0.0184(12) 0.0196(13) 0.0049(10) 0.0026(10) 0.0064(10)
C6 0.0178(12) 0.0182(12) 0.0224(13) 0.0064(10) 0.0042(10) 0.0043(10)
C9 0.0199(13) 0.0236(13) 0.0223(14) 0.0048(10) -0.0023(10) 0.0060(10)
N4 0.0335(13) 0.0259(12) 0.0181(11) 0.0018(9) -0.0029(9) 0.0141(10)
N6 0.0286(12) 0.0296(12) 0.0164(11) 0.0017(9) 0.0003(9) 0.0155(10)
C10 0.0159(12) 0.0201(12) 0.0203(13) 0.0055(10) 0.0014(10) 0.0044(10)
C37 0.0214(13) 0.0168(12) 0.0166(13) 0.0044(10) -0.0004(10) 0.0028(10)
C7 0.0192(13) 0.0181(12) 0.0277(14) 0.0049(10) 0.0052(10) 0.0081(10)
C11 0.0161(12) 0.0203(12) 0.0200(13) 0.0073(10) 0.0023(10) 0.0052(10)
C5 0.0179(12) 0.0182(12) 0.0215(13) 0.0059(10) 0.0031(10) 0.0023(10)
C13 0.0280(14) 0.0236(13) 0.0226(14) 0.0015(11) 0.0019(11) 0.0088(11)
C29 0.0160(12) 0.0183(12) 0.0187(13) 0.0046(10) 0.0033(10) 0.0024(9)
C24 0.0419(17) 0.0303(15) 0.0291(16) 0.0042(12) -0.0009(13) 0.0214(13)
C31 0.0201(13) 0.0205(13) 0.0184(13) 0.0059(10) 0.0018(10) 0.0060(10)
C8 0.0160(12) 0.0210(12) 0.0233(14) 0.0064(10) 0.0011(10) 0.0039(10)
C30 0.0181(12) 0.0190(12) 0.0215(13) 0.0037(10) 0.0028(10) 0.0062(10)
C38 0.0249(13) 0.0167(12) 0.0209(13) 0.0043(10) 0.0006(10) 0.0066(10)
C28 0.0234(13) 0.0199(12) 0.0184(13) 0.0059(10) -0.0002(10) 0.0086(10)
C15 0.0232(13) 0.0240(13) 0.0219(13) 0.0091(10) 0.0021(10) 0.0122(10)
C26 0.0256(14) 0.0207(13) 0.0165(13) 0.0025(10) 0.0038(10) 0.0087(10)
C40 0.0353(15) 0.0220(13) 0.0182(13) 0.0034(10) -0.0003(11) 0.0020(11)
C39 0.0247(14) 0.0201(13) 0.0213(14) 0.0066(10) -0.0049(10) 0.0033(10)
C1 0.0262(14) 0.0284(14) 0.0213(14) 0.0018(11) -0.0031(11) 0.0090(11)
C2 0.0343(16) 0.0311(15) 0.0216(14) 0.0016(11) -0.0007(12) 0.0094(12)
C32 0.0193(13) 0.0239(13) 0.0193(13) 0.0055(10) 0.0019(10) 0.0060(10)
C22 0.0466(18) 0.0323(15) 0.0187(14) -0.0028(12) -0.0043(12) 0.0197(13)
C12 0.0224(13) 0.0274(14) 0.0210(14) 0.0048(11) -0.0007(10) 0.0096(11)
C17 0.0200(14) 0.0254(14) 0.0411(17) 0.0083(12) 0.0015(12) 0.0058(11)
C34 0.0347(16) 0.0293(15) 0.0303(15) 0.0090(12) 0.0027(12) 0.0168(12)
C16 0.0193(13) 0.0176(12) 0.0308(15) 0.0049(11) -0.0043(11) 0.0036(10)
C33 0.0271(14) 0.0224(13) 0.0233(14) 0.0039(11) 0.0013(11) 0.0076(11)
C4 0.0228(14) 0.0233(13) 0.0259(14) 0.0036(11) 0.0054(11) 0.0070(11)
C3 0.0331(15) 0.0282(15) 0.0256(15) -0.0006(11) 0.0052(12) 0.0104(12)
C25 0.0324(15) 0.0276(14) 0.0189(13) 0.0044(11) -0.0021(11) 0.0116(12)
C35 0.0371(16) 0.0387(16) 0.0257(15) 0.0107(12) -0.0012(12) 0.0210(13)
C41 0.0333(15) 0.0237(14) 0.0213(14) 0.0023(11) 0.0074(11) 0.0086(11)
C18 0.0284(16) 0.0290(16) 0.060(2) 0.0104(14) -0.0008(14) 0.0128(12)
C19 0.0425(19) 0.0289(16) 0.061(2) 0.0112(15) -0.0178(16) 0.0152(14)
C42 0.0229(13) 0.0220(13) 0.0228(14) 0.0052(10) 0.0023(10) 0.0068(10)
C23 0.0526(19) 0.0337(16) 0.0256(16) -0.0023(12) -0.0003(13) 0.0248(14)
C36 0.0356(16) 0.0392(16) 0.0175(14) 0.0033(12) -0.0034(11) 0.0180(13)
C20 0.053(2) 0.0283(15) 0.0344(17) 0.0053(13) -0.0140(14) 0.0140(14)
C21 0.0345(16) 0.0230(14) 0.0298(15) 0.0017(11) -0.0062(12) 0.0126(12)
Cl3 0.0524(5) 0.0406(4) 0.0347(4) -0.0018(3) 0.0035(3) 0.0114(4)

loop_
_atom_type_symbol
_atom_type_description
_atom_type_scat_dispersion_real
_atom_type_scat_dispersion_imag
_atom_type_scat_source
C C 0.0033 0.0016 'International Tables Vol C Tables 4.2.6.8 and 6.1.1.4'
H H 0.0000 0.0000 'International Tables Vol C Tables 4.2.6.8 and 6.1.1.4'
N N 0.0061 0.0033 'International Tables Vol C Tables 4.2.6.8 and 6.1.1.4'
Cl Cl 0.1484 0.1585 'International Tables Vol C Tables 4.2.6.8 and 6.1.1.4'
Cu Cu 0.3201 1.2651 'International Tables Vol C Tables 4.2.6.8 and 6.1.1.4'

loop_
_geom_angle_atom_site_label_1
_geom_angle_atom_site_label_2
_geom_angle_atom_site_label_3
_geom_angle
N2 Cu1 N3 79.01(8)
N2 Cu1 N1 78.67(8)
N3 Cu1 N1 155.56(8)
N2 Cu1 Cl1 155.53(6)
N3 Cu1 Cl1 98.04(6)
N1 Cu1 Cl1 98.13(6)
N2 Cu1 Cl2 99.60(6)
N3 Cu1 Cl2 94.24(6)
N1 Cu1 Cl2 99.17(6)
Cl1 Cu1 Cl2 104.85(3)
N5 Cu2 N4 79.53(8)
N5 Cu2 N6 79.38(8)
N4 Cu2 N6 158.40(9)
N5 Cu2 Cl4 164.69(7)
N4 Cu2 Cl4 98.89(6)
N6 Cu2 Cl4 100.19(6)
N5 Cu2 Cl3 98.11(7)
N4 Cu2 Cl3 93.50(7)
N6 Cu2 Cl3 94.04(7)
Cl4 Cu2 Cl3 97.19(3)
C27 N5 C31 121.4(2)
C27 N5 Cu2 119.12(16)
C31 N5 Cu2 119.51(16)
C6 N2 C10 121.5(2)
C6 N2 Cu1 119.48(16)
C10 N2 Cu1 118.96(16)
C13 C14 C15 118.4(2)
C13 C14 H14 120.8
C15 C14 H14 120.8
C1 N1 C5 118.8(2)
C1 N1 Cu1 125.95(17)
C5 N1 Cu1 115.19(16)
C15 N3 C11 119.0(2)
C15 N3 Cu1 125.90(17)
C11 N3 Cu1 115.03(16)
N5 C27 C28 120.7(2)
N5 C27 C26 112.9(2)
C28 C27 C26 126.4(2)
N2 C6 C7 121.2(2)
N2 C6 C5 112.7(2)
C7 C6 C5 126.1(2)
C10 C9 C8 119.4(2)
C10 C9 H9 120.3
C8 C9 H9 120.3
C22 N4 C26 118.6(2)
C22 N4 Cu2 126.39(18)
C26 N4 Cu2 114.96(16)
C36 N6 C32 118.4(2)
C36 N6 Cu2 126.58(18)
C32 N6 Cu2 114.97(16)
N2 C10 C9 120.5(2)
N2 C10 C11 112.7(2)
C9 C10 C11 126.8(2)
C42 C37 C38 118.2(2)
C42 C37 C29 120.8(2)
C38 C37 C29 121.0(2)
C6 C7 C8 119.0(2)
C6 C7 H7 120.5
C8 C7 H7 120.5
N3 C11 C12 121.4(2)
N3 C11 C10 113.7(2)
C12 C11 C10 124.9(2)
N1 C5 C4 122.2(2)
N1 C5 C6 113.6(2)
C4 C5 C6 124.2(2)
C14 C13 C12 119.7(2)
C14 C13 H13 120.2
C12 C13 H13 120.2
C30 C29 C28 118.0(2)
C30 C29 C37 120.6(2)
C28 C29 C37 121.3(2)
C23 C24 C25 119.3(3)
C23 C24 H24 120.4
C25 C24 H24 120.4
N5 C31 C30 120.9(2)
N5 C31 C32 112.5(2)
C30 C31 C32 126.6(2)
C7 C8 C9 118.4(2)
C7 C8 C16 120.3(2)
C9 C8 C16 121.3(2)
C31 C30 C29 119.4(2)
C31 C30 H30 120.3
C29 C30 H30 120.3
C39 C38 C37 120.2(2)
C39 C38 H38 119.9
C37 C38 H38 119.9
C27 C28 C29 119.4(2)
C27 C28 H28 120.3
C29 C28 H28 120.3
N3 C15 C14 122.5(2)
N3 C15 H15 118.8
C14 C15 H15 118.8
N4 C26 C25 122.1(2)
N4 C26 C27 113.3(2)
C25 C26 C27 124.5(2)
C39 C40 C41 119.3(2)
C39 C40 H40 120.3
C41 C40 H40 120.3
C40 C39 C38 120.9(2)
C40 C39 H39 119.6
C38 C39 H39 119.6
N1 C1 C2 122.1(2)
N1 C1 H1 118.9
C2 C1 H1 118.9
C1 C2 C3 119.1(3)
C1 C2 H2 120.4
C3 C2 H2 120.4
N6 C32 C33 122.1(2)
N6 C32 C31 113.6(2)
C33 C32 C31 124.3(2)
N4 C22 C23 122.2(3)
N4 C22 H22 118.9
C23 C22 H22 118.9
C11 C12 C13 119.1(2)
C11 C12 H12 120.4
C13 C12 H12 120.4
C18 C17 C16 120.4(3)
C18 C17 H17 119.8
C16 C17 H17 119.8
C35 C34 C33 119.8(2)
C35 C34 H34 120.1
C33 C34 H34 120.1
C21 C16 C17 119.1(2)
C21 C16 C8 120.7(2)
C17 C16 C8 120.1(2)
C34 C33 C32 118.5(2)
C34 C33 H33 120.8
C32 C33 H33 120.8
C3 C4 C5 118.2(2)
C3 C4 H4 120.9
C5 C4 H4 120.9
C2 C3 C4 119.5(2)
C2 C3 H3 120.3
C4 C3 H3 120.3
C26 C25 C24 118.7(2)
C26 C25 H25 120.7
C24 C25 H25 120.7
C34 C35 C36 118.6(3)
C34 C35 H35 120.7
C36 C35 H35 120.7
C42 C41 C40 120.6(2)
C42 C41 H41 119.7
C40 C41 H41 119.7
C19 C18 C17 120.6(3)
C19 C18 H18 119.7
C17 C18 H18 119.7
C18 C19 C20 119.4(3)
C18 C19 H19 120.3
C20 C19 H19 120.3
C41 C42 C37 120.8(2)
C41 C42 H42 119.6
C37 C42 H42 119.6
C24 C23 C22 119.1(3)
C24 C23 H23 120.4
C22 C23 H23 120.4
N6 C36 C35 122.7(2)
N6 C36 H36 118.7
C35 C36 H36 118.7
C21 C20 C19 120.6(3)
C21 C20 H20 119.7
C19 C20 H20 119.7
C20 C21 C16 119.8(3)
C20 C21 H21 120.1
C16 C21 H21 120.1

loop_
_geom_bond_atom_site_label_1
_geom_bond_atom_site_label_2
_geom_bond_distance
Cu1 N2 1.958(2)
Cu1 N3 2.035(2)
Cu1 N1 2.043(2)
Cu1 Cl1 2.2469(7)
Cu1 Cl2 2.4410(7)
Cu2 N5 1.939(2)
Cu2 N4 2.030(2)
Cu2 N6 2.036(2)
Cu2 Cl4 2.2343(7)
Cu2 Cl3 2.6570(9)
N5 C27 1.333(3)
N5 C31 1.343(3)
N2 C6 1.331(3)
N2 C10 1.337(3)
C14 C13 1.378(4)
C14 C15 1.383(4)
C14 H14 0.9500
N1 C1 1.332(3)
N1 C5 1.353(3)
N3 C15 1.334(3)
N3 C11 1.355(3)
C27 C28 1.388(3)
C27 C26 1.487(3)
C6 C7 1.388(3)
C6 C5 1.481(3)
C9 C10 1.385(3)
C9 C8 1.406(4)
C9 H9 0.9500
N4 C22 1.335(3)
N4 C26 1.350(3)
N6 C36 1.337(3)
N6 C32 1.355(3)
C10 C11 1.480(3)
C37 C42 1.397(3)
C37 C38 1.408(3)
C37 C29 1.476(3)
C7 C8 1.394(4)
C7 H7 0.9500
C11 C12 1.378(3)
C5 C4 1.384(4)
C13 C12 1.380(4)
C13 H13 0.9500
C29 C30 1.404(3)
C29 C28 1.404(3)
C24 C23 1.370(4)
C24 C25 1.387(4)
C24 H24 0.9500
C31 C30 1.379(3)
C31 C32 1.484(3)
C8 C16 1.482(3)
C30 H30 0.9500
C38 C39 1.382(3)
C38 H38 0.9500
C28 H28 0.9500
C15 H15 0.9500
C26 C25 1.373(4)
C40 C39 1.382(4)
C40 C41 1.384(4)
C40 H40 0.9500
C39 H39 0.9500
C1 C2 1.381(4)
C1 H1 0.9500
C2 C3 1.380(4)
C2 H2 0.9500
C32 C33 1.379(4)
C22 C23 1.379(4)
C22 H22 0.9500
C12 H12 0.9500
C17 C18 1.374(4)
C17 C16 1.393(4)
C17 H17 0.9500
C34 C35 1.378(4)
C34 C33 1.385(4)
C34 H34 0.9500
C16 C21 1.390(4)
C33 H33 0.9500
C4 C3 1.384(4)
C4 H4 0.9500
C3 H3 0.9500
C25 H25 0.9500
C35 C36 1.377(4)
C35 H35 0.9500
C41 C42 1.381(4)
C41 H41 0.9500
C18 C19 1.375(5)
C18 H18 0.9500
C19 C20 1.387(5)
C19 H19 0.9500
C42 H42 0.9500
C23 H23 0.9500
C36 H36 0.9500
C20 C21 1.384(4)
C20 H20 0.9500
C21 H21 0.9500

loop_
_platon_squeeze_void_nr
_platon_squeeze_void_average_x
_platon_squeeze_void_average_y
_platon_squeeze_void_average_z
_platon_squeeze_void_volume
_platon_squeeze_void_count_electrons
_platon_squeeze_void_content
1 0.000 0.500 0.000 152.3 31.4 ' '
